data_4516854
loop_
_publ_author_name
'Muragishi, Kengo'
'Asahara, Haruyasu'
'Nishiwaki, Nagatoshi'

_publ_section_title
;
 Hydrohalogenation of Ethynylpyridines Involving Nucleophilic Attack of a
 Halide Ion.
;
_journal_issue 4
_journal_name_full 'ACS omega'
_journal_page_first 1265
_journal_page_last 1272
_journal_paper_doi 10.1021/acsomega.7b00133
_journal_volume 2
_journal_year 2017
_chemical_formula_moiety 'C13 H10 Cl N'
_chemical_formula_sum 'C13 H10 Cl N'
_chemical_formula_weight 215.68
_space_group_IT_number 14
_space_group_name_Hall '-P 2ybc'
_space_group_name_H-M_alt 'P 1 21/c 1'
_symmetry_cell_setting monoclinic
_symmetry_Int_Tables_number 14
_symmetry_space_group_name_Hall '-P 2ybc'
_symmetry_space_group_name_H-M 'P 1 21/c 1'
_atom_sites_solution_hydrogens geom
_atom_sites_solution_primary direct
_atom_sites_solution_secondary difmap
_cell_angle_alpha 90.0000
_cell_angle_beta 100.853(17)
_cell_angle_gamma 90.0000
_cell_formula_units_Z 4
_cell_length_a 8.818(2)
_cell_length_b 11.378(3)
_cell_length_c 11.618(3)
_cell_measurement_reflns_used 25
_cell_measurement_temperature 296
_cell_measurement_theta_max 12.69
_cell_measurement_theta_min 10.27
_cell_volume 1144.8(5)
_computing_cell_refinement 'MSC/AFC Diffractometer Control'
_computing_data_collection 'MSC/AFC Diffractometer Control (Rigaku, 1998)'
_computing_data_reduction 'MSC/AFC Diffractometer Control'
_computing_molecular_graphics 'CrystalStructure 4.0'
_computing_publication_material 'CrystalStructure 4.0 (Rigaku, 2010)'
_computing_structure_refinement 'SHELXL97 (Sheldrick, 2008)'
_computing_structure_solution 'SIR2004 (Burla, et al., 2005)'
_diffrn_ambient_temperature 296
_diffrn_measured_fraction_theta_full 0.998
_diffrn_measured_fraction_theta_max 0.998
_diffrn_measurement_device_type 'Rigaku AFC7R'
_diffrn_measurement_method \w-2\q
_diffrn_radiation_type 'Mo K\a'
_diffrn_radiation_wavelength 0.71069
_diffrn_reflns_av_R_equivalents 0.0320
_diffrn_reflns_limit_h_max 0
_diffrn_reflns_limit_h_min -11
_diffrn_reflns_limit_k_max 14
_diffrn_reflns_limit_k_min 0
_diffrn_reflns_limit_l_max 15
_diffrn_reflns_limit_l_min -14
_diffrn_reflns_number 2791
_diffrn_reflns_theta_full 27.50
_diffrn_reflns_theta_max 27.50
_diffrn_standards_decay_% -18.610
_diffrn_standards_interval_count 150
_diffrn_standards_number 3
_exptl_absorpt_coefficient_mu 0.298
_exptl_absorpt_correction_type none
_exptl_crystal_colour colorless
_exptl_crystal_density_diffrn 1.251
_exptl_crystal_density_method 'not measured'
_exptl_crystal_description prismatic
_exptl_crystal_F_000 448.00
_exptl_crystal_size_max 0.400
_exptl_crystal_size_mid 0.200
_exptl_crystal_size_min 0.200
_refine_diff_density_max 0.270
_refine_diff_density_min -0.260
_refine_ls_extinction_method none
_refine_ls_goodness_of_fit_ref 1.070
_refine_ls_hydrogen_treatment constr
_refine_ls_number_parameters 136
_refine_ls_number_reflns 2628
_refine_ls_number_restraints 0
_refine_ls_R_factor_gt 0.0478
_refine_ls_shift/su_max 0.000
_refine_ls_structure_factor_coef Fsqd
_refine_ls_weighting_details 'w = 1/[\s^2^(Fo^2^)+(0.0739P)^2^+0.0215P] where P=(Fo^2^+2Fc^2^)/3'
_refine_ls_weighting_scheme calc
_refine_ls_wR_factor_ref 0.1630
_reflns_number_gt 1271
_reflns_number_total 2628
_reflns_threshold_expression F^2^>2.0\s(F^2^)
_cod_data_source_file ao7b00133_si_002.cif
_cod_data_source_block 150205a___________________
_cod_original_cell_volume 1144.7(5)
_cod_database_code 4516854

loop_
_symmetry_equiv_pos_site_id
_symmetry_equiv_pos_as_xyz
1 +X,+Y,+Z
2 -X,1/2+Y,1/2-Z
3 -X,-Y,-Z
4 +X,1/2-Y,1/2+Z

loop_
_atom_site_label
_atom_site_type_symbol
_atom_site_fract_x
_atom_site_fract_y
_atom_site_fract_z
_atom_site_U_iso_or_equiv
_atom_site_adp_type
_atom_site_occupancy
_atom_site_symmetry_multiplicity
_atom_site_calc_flag
_atom_site_refinement_flags
Cl1 Cl 0.62325(10) 0.77076(7) 0.00920(6) 0.0835(4) Uani 1.0 4 d .
N1 N 0.6425(3) 0.55243(18) 0.14999(16) 0.0592(6) Uani 1.0 4 d .
C1 C 0.5924(3) 0.5696(3) 0.2500(2) 0.0664(7) Uani 1.0 4 d .
C2 C 0.5900(3) 0.4791(3) 0.3263(2) 0.0651(7) Uani 1.0 4 d .
C3 C 0.6405(3) 0.3709(3) 0.2993(3) 0.0693(8) Uani 1.0 4 d .
C4 C 0.6929(4) 0.3546(3) 0.1964(3) 0.0689(8) Uani 1.0 4 d .
C5 C 0.6950(3) 0.4477(3) 0.12098(19) 0.0553(6) Uani 1.0 4 d .
C6 C 0.7548(3) 0.4398(3) 0.0157(3) 0.0658(7) Uani 1.0 4 d .
C7 C 0.8115(3) 0.4298(3) -0.0687(3) 0.0670(7) Uani 1.0 4 d .
C8 C 0.8763(3) 0.4149(3) -0.17245(19) 0.0565(6) Uani 1.0 4 d .
C9 C 0.9879(3) 0.3305(3) -0.1761(3) 0.0710(8) Uani 1.0 4 d .
C10 C 1.0432(4) 0.3135(3) -0.2786(3) 0.0868(9) Uani 1.0 4 d .
C11 C 0.9894(4) 0.3796(4) -0.3748(3) 0.0932(11) Uani 1.0 4 d .
C12 C 0.8800(4) 0.4641(4) -0.3721(3) 0.0887(10) Uani 1.0 4 d .
C13 C 0.8232(3) 0.4831(3) -0.2709(3) 0.0700(8) Uani 1.0 4 d .
H1 H 0.6411 0.6104 0.1023 0.0711 Uiso 1.0 4 calc R
H1A H 0.5590 0.6437 0.2677 0.0797 Uiso 1.0 4 calc R
H2 H 0.5544 0.4908 0.3959 0.0781 Uiso 1.0 4 calc R
H3 H 0.6394 0.3083 0.3505 0.0831 Uiso 1.0 4 calc R
H4 H 0.7269 0.2809 0.1777 0.0826 Uiso 1.0 4 calc R
H9 H 1.0257 0.2856 -0.1101 0.0851 Uiso 1.0 4 calc R
H10 H 1.1177 0.2562 -0.2817 0.1041 Uiso 1.0 4 calc R
H11 H 1.0274 0.3673 -0.4432 0.1118 Uiso 1.0 4 calc R
H12 H 0.8438 0.5089 -0.4386 0.1064 Uiso 1.0 4 calc R
H13 H 0.7498 0.5413 -0.2686 0.0839 Uiso 1.0 4 calc R

loop_
_atom_site_aniso_label
_atom_site_aniso_U_11
_atom_site_aniso_U_22
_atom_site_aniso_U_33
_atom_site_aniso_U_12
_atom_site_aniso_U_13
_atom_site_aniso_U_23
Cl1 0.1022(6) 0.0774(5) 0.0718(5) 0.0013(4) 0.0187(4) 0.0201(4)
N1 0.0669(14) 0.0599(13) 0.0532(11) 0.0010(11) 0.0170(10) 0.0053(10)
C1 0.0725(18) 0.0678(17) 0.0633(15) 0.0060(14) 0.0239(13) -0.0091(13)
C2 0.0686(17) 0.0789(19) 0.0519(13) -0.0047(14) 0.0220(12) -0.0007(14)
C3 0.0817(19) 0.0678(18) 0.0609(15) -0.0091(15) 0.0200(14) 0.0054(13)
C4 0.0818(19) 0.0594(16) 0.0679(16) -0.0001(14) 0.0204(14) -0.0047(13)
C5 0.0540(14) 0.0624(16) 0.0510(13) -0.0054(12) 0.0137(11) -0.0082(12)
C6 0.0682(17) 0.0738(18) 0.0591(15) -0.0052(14) 0.0210(13) -0.0093(13)
C7 0.0675(17) 0.0723(18) 0.0630(15) -0.0141(14) 0.0168(14) -0.0100(13)
C8 0.0566(14) 0.0648(15) 0.0508(13) -0.0083(13) 0.0177(11) -0.0049(11)
C9 0.0714(18) 0.0749(18) 0.0691(17) 0.0035(15) 0.0194(14) 0.0043(14)
C10 0.082(3) 0.084(2) 0.105(3) -0.0016(17) 0.0481(19) -0.0142(19)
C11 0.108(3) 0.110(3) 0.074(2) -0.028(3) 0.0498(19) -0.0169(19)
C12 0.097(3) 0.111(3) 0.0603(16) -0.021(2) 0.0208(16) 0.0198(17)
C13 0.0658(18) 0.0705(18) 0.0745(18) -0.0052(14) 0.0156(14) 0.0084(14)

loop_
_atom_type_symbol
_atom_type_description
_atom_type_scat_dispersion_real
_atom_type_scat_dispersion_imag
_atom_type_scat_source
C C 0.0033 0.0016
;
International Tables for Crystallography
(1992, Vol. C, Tables 4.2.6.8 and 6.1.1.4)
;
H H 0.0000 0.0000
;
International Tables for Crystallography
(1992, Vol. C, Table 6.1.1.4)
;
N N 0.0061 0.0033
;
International Tables for Crystallography
(1992, Vol. C, Tables 4.2.6.8 and 6.1.1.4)
;
Cl Cl 0.1484 0.1585
;
International Tables for Crystallography
(1992, Vol. C, Tables 4.2.6.8 and 6.1.1.4)
;

loop_
_geom_angle_atom_site_label_1
_geom_angle_atom_site_label_2
_geom_angle_atom_site_label_3
_geom_angle
_geom_angle_publ_flag
C1 N1 C5 122.3(3) yes
N1 C1 C2 120.4(3) yes
C1 C2 C3 119.1(3) yes
C2 C3 C4 120.0(3) yes
C3 C4 C5 119.8(3) yes
N1 C5 C4 118.4(3) yes
N1 C5 C6 118.2(3) yes
C4 C5 C6 123.4(3) yes
C5 C6 C7 176.3(3) yes
C6 C7 C8 178.1(3) yes
C7 C8 C9 120.4(3) yes
C7 C8 C13 119.9(3) yes
C9 C8 C13 119.7(3) yes
C8 C9 C10 119.5(3) yes
C9 C10 C11 120.4(4) yes
C10 C11 C12 120.7(4) yes
C11 C12 C13 120.0(3) yes
C8 C13 C12 119.6(3) yes
C1 N1 H1 118.844 no
C5 N1 H1 118.842 no
N1 C1 H1A 119.806 no
C2 C1 H1A 119.817 no
C1 C2 H2 120.467 no
C3 C2 H2 120.458 no
C2 C3 H3 120.009 no
C4 C3 H3 120.006 no
C3 C4 H4 120.098 no
C5 C4 H4 120.099 no
C8 C9 H9 120.247 no
C10 C9 H9 120.243 no
C9 C10 H10 119.790 no
C11 C10 H10 119.787 no
C10 C11 H11 119.643 no
C12 C11 H11 119.655 no
C11 C12 H12 119.977 no
C13 C12 H12 119.978 no
C8 C13 H13 120.193 no
C12 C13 H13 120.195 no

loop_
_geom_bond_atom_site_label_1
_geom_bond_atom_site_label_2
_geom_bond_distance
_geom_bond_publ_flag
N1 C1 1.332(4) yes
N1 C5 1.344(4) yes
C1 C2 1.361(4) yes
C2 C3 1.366(4) yes
C3 C4 1.373(4) yes
C4 C5 1.377(4) yes
C5 C6 1.424(4) yes
C6 C7 1.187(4) yes
C7 C8 1.438(4) yes
C8 C9 1.381(4) yes
C8 C13 1.389(4) yes
C9 C10 1.383(5) yes
C10 C11 1.356(5) yes
C11 C12 1.367(6) yes
C12 C13 1.379(5) yes
N1 H1 0.860 no
C1 H1A 0.930 no
C2 H2 0.930 no
C3 H3 0.930 no
C4 H4 0.930 no
C9 H9 0.930 no
C10 H10 0.930 no
C11 H11 0.930 no
C12 H12 0.930 no
C13 H13 0.930 no

loop_
_geom_contact_atom_site_label_1
_geom_contact_atom_site_label_2
_geom_contact_distance
_geom_contact_publ_flag
_geom_contact_site_symmetry_2
N1 C3 2.699(4) no .
N1 C7 3.472(4) no .
C1 C4 2.713(4) no .
C2 C5 2.740(4) no .
C4 C7 3.539(4) no .
C6 C9 3.530(4) no .
C6 C13 3.528(4) no .
C8 C11 2.750(5) no .
C9 C12 2.755(4) no .
C10 C13 2.750(5) no .
Cl1 N1 2.962(3) no .
Cl1 C1 3.484(3) no 4_564
Cl1 C2 3.531(3) no 4_564
N1 Cl1 2.962(3) no .
N1 C9 3.481(4) no 3_765
N1 C10 3.269(4) no 3_765
C1 Cl1 3.484(3) no 4_565
C1 C10 3.436(5) no 3_765
C2 Cl1 3.531(3) no 4_565
C4 C9 3.457(4) no 4_555
C4 C10 3.597(5) no 4_555
C9 N1 3.481(4) no 3_765
C9 C4 3.457(4) no 4_554
C10 N1 3.269(4) no 3_765
C10 C1 3.436(5) no 3_765
C10 C4 3.597(5) no 4_554
N1 H2 3.1764 no .
N1 H4 3.1801 no .
C1 H3 3.1926 no .
C2 H1 3.1060 no .
C2 H4 3.2109 no .
C3 H1 3.5590 no .
C3 H1A 3.1921 no .
C4 H1 3.1124 no .
C4 H2 3.2140 no .
C5 H1A 3.1765 no .
C5 H3 3.2189 no .
C6 H1 2.4832 no .
C6 H4 2.6547 no .
C6 H9 3.4978 no .
C6 H13 3.4905 no .
C7 H1 3.3992 no .
C7 H4 3.5250 no .
C7 H9 2.6141 no .
C7 H13 2.6114 no .
C8 H10 3.2267 no .
C8 H12 3.2333 no .
C9 H11 3.2150 no .
C9 H13 3.2353 no .
C10 H12 3.2029 no .
C11 H9 3.2148 no .
C11 H13 3.2182 no .
C12 H10 3.2033 no .
C13 H9 3.2368 no .
C13 H11 3.2168 no .
H1 H1A 2.2102 no .
H1A H2 2.2952 no .
H2 H3 2.3025 no .
H3 H4 2.3041 no .
H9 H10 2.3134 no .
H10 H11 2.2783 no .
H11 H12 2.2918 no .
H12 H13 2.3118 no .
Cl1 H1 2.1117 no .
Cl1 H1A 3.4746 no .
Cl1 H1A 2.9218 no 4_564
Cl1 H2 3.2540 no 2_655
Cl1 H2 3.0268 no 4_564
Cl1 H3 3.1022 no 2_655
Cl1 H4 3.4740 no 3_665
Cl1 H9 3.1622 no 3_765
Cl1 H10 3.5511 no 3_765
Cl1 H11 3.4887 no 2_754
Cl1 H12 3.1612 no 4_565
Cl1 H13 3.3760 no 4_565
N1 H9 3.5618 no 3_765
N1 H10 3.2147 no 3_765
C1 H3 3.4672 no 2_655
C1 H10 3.2008 no 3_765
C1 H13 3.3149 no 3_665
C2 H12 3.2063 no 1_556
C2 H13 2.9533 no 3_665
C3 H1A 3.1409 no 2_645
C3 H12 3.5908 no 1_556
C3 H13 3.5364 no 3_665
C4 H1A 3.3485 no 2_645
C6 H1 3.5485 no 3_665
C6 H3 3.4568 no 4_554
C7 H3 3.1596 no 4_554
C8 H3 3.3305 no 4_554
C8 H4 2.9775 no 4_554
C9 H1 3.2907 no 3_765
C9 H3 3.5204 no 4_554
C9 H4 2.8844 no 4_554
C9 H11 3.4855 no 4_555
C10 H1 3.2478 no 3_765
C10 H1A 3.5203 no 3_765
C10 H4 2.9417 no 4_554
C10 H13 3.5839 no 2_744
C11 H4 3.0974 no 4_554
C11 H9 3.3813 no 4_554
C11 H11 3.5594 no 3_764
C11 H12 3.1104 no 3_764
C12 H2 3.5618 no 1_554
C12 H4 3.1973 no 4_554
C12 H11 3.0995 no 3_764
C12 H12 3.5885 no 3_764
C13 H2 3.3853 no 3_665
C13 H4 3.1483 no 4_554
C13 H10 3.1909 no 2_754
H1 Cl1 2.1117 no .
H1 C6 3.5485 no 3_665
H1 C9 3.2907 no 3_765
H1 C10 3.2478 no 3_765
H1 H3 3.4636 no 2_655
H1 H9 3.1530 no 3_765
H1 H10 3.0819 no 3_765
H1A Cl1 3.4746 no .
H1A Cl1 2.9218 no 4_565
H1A C3 3.1409 no 2_655
H1A C4 3.3485 no 2_655
H1A C10 3.5203 no 3_765
H1A H3 2.7475 no 2_655
H1A H4 3.1298 no 2_655
H1A H10 3.0458 no 3_765
H1A H13 3.4433 no 3_665
H2 Cl1 3.2540 no 2_645
H2 Cl1 3.0268 no 4_565
H2 C12 3.5618 no 1_556
H2 C13 3.3853 no 3_665
H2 H2 2.7734 no 3_666
H2 H12 2.8991 no 1_556
H2 H13 2.8319 no 3_665
H3 Cl1 3.1022 no 2_645
H3 C1 3.4672 no 2_645
H3 C6 3.4568 no 4_555
H3 C7 3.1596 no 4_555
H3 C8 3.3305 no 4_555
H3 C9 3.5204 no 4_555
H3 H1 3.4636 no 2_645
H3 H1A 2.7475 no 2_645
H3 H9 3.5164 no 4_555
H3 H12 3.5767 no 1_556
H4 Cl1 3.4740 no 3_665
H4 C8 2.9775 no 4_555
H4 C9 2.8844 no 4_555
H4 C10 2.9417 no 4_555
H4 C11 3.0974 no 4_555
H4 C12 3.1973 no 4_555
H4 C13 3.1483 no 4_555
H4 H1A 3.1298 no 2_645
H4 H9 3.3389 no 4_555
H4 H10 3.4146 no 4_555
H9 Cl1 3.1622 no 3_765
H9 N1 3.5618 no 3_765
H9 C11 3.3813 no 4_555
H9 H1 3.1530 no 3_765
H9 H3 3.5164 no 4_554
H9 H4 3.3389 no 4_554
H9 H11 2.6016 no 4_555
H9 H12 3.3632 no 2_744
H10 Cl1 3.5511 no 3_765
H10 N1 3.2147 no 3_765
H10 C1 3.2008 no 3_765
H10 C13 3.1909 no 2_744
H10 H1 3.0819 no 3_765
H10 H1A 3.0458 no 3_765
H10 H4 3.4146 no 4_554
H10 H13 2.7259 no 2_744
H11 Cl1 3.4887 no 2_744
H11 C9 3.4855 no 4_554
H11 C11 3.5594 no 3_764
H11 C12 3.0995 no 3_764
H11 H9 2.6016 no 4_554
H11 H11 3.2947 no 3_764
H11 H12 2.3972 no 3_764
H12 Cl1 3.1612 no 4_564
H12 C2 3.2063 no 1_554
H12 C3 3.5908 no 1_554
H12 C11 3.1104 no 3_764
H12 C12 3.5885 no 3_764
H12 H2 2.8991 no 1_554
H12 H3 3.5767 no 1_554
H12 H9 3.3632 no 2_754
H12 H11 2.3972 no 3_764
H12 H12 3.3381 no 3_764
H13 Cl1 3.3760 no 4_564
H13 C1 3.3149 no 3_665
H13 C2 2.9533 no 3_665
H13 C3 3.5364 no 3_665
H13 C10 3.5839 no 2_754
H13 H1A 3.4433 no 3_665
H13 H2 2.8319 no 3_665
H13 H10 2.7259 no 2_754

loop_
_geom_hbond_atom_site_label_D
_geom_hbond_atom_site_label_H
_geom_hbond_atom_site_label_A
_geom_hbond_distance_DA
_geom_hbond_distance_DH
_geom_hbond_distance_HA
_geom_hbond_angle_DHA
_geom_hbond_publ_flag
N1 H1 Cl1 2.962(3) 0.860 2.112 169.5 no

loop_
_geom_torsion_atom_site_label_1
_geom_torsion_atom_site_label_2
_geom_torsion_atom_site_label_3
_geom_torsion_atom_site_label_4
_geom_torsion
_geom_torsion_publ_flag
C1 N1 C5 C4 1.7(3) no
C1 N1 C5 C6 -176.20(19) no
C5 N1 C1 C2 -1.4(4) no
N1 C1 C2 C3 0.5(4) no
C1 C2 C3 C4 0.0(4) no
C2 C3 C4 C5 0.3(4) no
C3 C4 C5 N1 -1.1(4) no
C3 C4 C5 C6 176.6(2) no
C7 C8 C9 C10 176.7(2) no
C7 C8 C13 C12 -176.6(2) no
C9 C8 C13 C12 1.5(4) no
C13 C8 C9 C10 -1.3(4) no
C8 C9 C10 C11 0.6(5) no
C9 C10 C11 C12 0.0(5) no
C10 C11 C12 C13 0.1(6) no
C11 C12 C13 C8 -0.9(5) no
